data_1571955
loop_
_publ_author_name
'Kharraz, Haia'
'Alemany, Pere'
'Canadell, Enric'
'Le Gal, Yann'
'Roisnel, Thierry'
'Cui, Hengbo'
'Kim, Kee Hoon'
'Fourmigu&#xe9;, Marc'
'Lorcy, Dominique'

_publ_section_title
;
 Mixed-ligand, radical, gold bis(dithiolene) complexes: from
 single-component conductors to controllable NIR-II absorbers.
;
_journal_issue 29
_journal_name_full 'Chemical science'
_journal_page_first 11604
_journal_page_last 11616
_journal_paper_doi 10.1039/d4sc03238a
_journal_volume 15
_journal_year 2024
_chemical_compound_source 'synthesis as described'
_chemical_formula_moiety 'C16 H36 N, C4 H2 Au Cl2 N2 S2'
_chemical_formula_sum 'C20 H38 Au Cl2 N3 S2'
_chemical_formula_weight 652.52
_chemical_name_common Bu4N,(pzdt)AuCl2
_chemical_name_systematic 'tetrabutylammonium, (pyrazinedithiolate)dichloroaurate'
_space_group_crystal_system triclinic
_space_group_IT_number 2
_space_group_name_Hall '-P 1'
_space_group_name_H-M_alt 'P -1'
_atom_sites_solution_hydrogens geom
_atom_sites_solution_primary dual
_atom_sites_solution_secondary difmap
_audit_update_record
;
2024-04-16 deposited with the CCDC.	2024-06-21 downloaded from the CCDC.
;
_cell_angle_alpha 88.3780(10)
_cell_angle_beta 77.4540(10)
_cell_angle_gamma 74.9480(10)
_cell_formula_units_Z 2
_cell_length_a 9.1681(2)
_cell_length_b 10.7295(4)
_cell_length_c 13.7336(5)
_cell_measurement_reflns_used 9890
_cell_measurement_temperature 150(2)
_cell_measurement_theta_max 27.4717
_cell_measurement_theta_min 2.4505
_cell_measurement_wavelength 0.710730
_cell_volume 1272.89(7)
_computing_cell_refinement 'APEX3 (Bruker, 2015)'
_computing_data_collection 'Bruker APEX3 (Bruker, 2015)'
_computing_data_reduction 'SAINT (Bruker, 2014)'
_computing_molecular_graphics
;
   'SXGRAPH (L. Farrugia, 1999), Mercury (CSD, 2020)'
;
_computing_publication_material 'CRYSCALC (T. Roisnel, local program, 2021)'
_computing_structure_refinement 'SHELXL-2019_2 (Sheldrick, 2019)'
_computing_structure_solution 'SHELXT (Sheldrick, 2015)'
_diffrn_ambient_temperature 150(2)
_diffrn_detector CMOS-PHOTON70
_diffrn_measured_fraction_theta_full 0.992
_diffrn_measured_fraction_theta_max 0.985
_diffrn_measurement_device_type 'D8 VENTURE Bruker AXS'
_diffrn_measurement_method 'rotation images'
_diffrn_orient_matrix_UB_11 0.0515841
_diffrn_orient_matrix_UB_12 0.0109243
_diffrn_orient_matrix_UB_13 -0.0706143
_diffrn_orient_matrix_UB_21 -0.0461126
_diffrn_orient_matrix_UB_22 0.0954210
_diffrn_orient_matrix_UB_23 0.0079064
_diffrn_orient_matrix_UB_31 0.0926786
_diffrn_orient_matrix_UB_32 0.0099911
_diffrn_orient_matrix_UB_33 0.0229713
_diffrn_radiation_monochromator 'multilayer monochromator'
_diffrn_radiation_probe x-ray
_diffrn_radiation_source 'Incoatec microfocus sealed tube'
_diffrn_radiation_type MoK\a
_diffrn_radiation_wavelength 0.71073
_diffrn_reflns_av_R_equivalents 0.0374
_diffrn_reflns_av_unetI/netI 0.0397
_diffrn_reflns_limit_h_max 10
_diffrn_reflns_limit_h_min -11
_diffrn_reflns_limit_k_max 13
_diffrn_reflns_limit_k_min -13
_diffrn_reflns_limit_l_max 17
_diffrn_reflns_limit_l_min -17
_diffrn_reflns_number 14660
_diffrn_reflns_theta_full 25.242
_diffrn_reflns_theta_max 27.486
_diffrn_reflns_theta_min 2.357
_diffrn_source_current 1.00
_diffrn_source_power 50.0
_diffrn_source_voltage 50.00
_exptl_absorpt_coefficient_mu 6.164
_exptl_absorpt_correction_T_max 0.508
_exptl_absorpt_correction_T_min 0.219
_exptl_absorpt_correction_type multi-scan
_exptl_absorpt_process_details
;
  [Sheldrick, G.M. (2014). SADABS Bruker AXS Inc., Madison, Wisconsin, USA]
;
_exptl_crystal_colour green
_exptl_crystal_density_diffrn 1.702
_exptl_crystal_description block
_exptl_crystal_F_000 648
_exptl_crystal_size_max 0.430
_exptl_crystal_size_mid 0.290
_exptl_crystal_size_min 0.110
_refine_diff_density_max 1.213
_refine_diff_density_min -2.185
_refine_diff_density_rms 0.106
_refine_ls_extinction_method none
_refine_ls_goodness_of_fit_ref 1.018
_refine_ls_hydrogen_treatment constr
_refine_ls_matrix_type full
_refine_ls_number_parameters 257
_refine_ls_number_reflns 5742
_refine_ls_number_restraints 0
_refine_ls_restrained_S_all 1.018
_refine_ls_R_factor_all 0.0234
_refine_ls_R_factor_gt 0.0220
_refine_ls_shift/su_max 0.011
_refine_ls_shift/su_mean 0.001
_refine_ls_structure_factor_coef Fsqd
_refine_ls_weighting_details 'w=1/[\s^2^(Fo^2^)+(0.0254P)^2^+0.8746P] where P=(Fo^2^+2Fc^2^)/3'
_refine_ls_weighting_scheme calc
_refine_ls_wR_factor_gt 0.0559
_refine_ls_wR_factor_ref 0.0568
_reflns_number_gt 5494
_reflns_number_total 5742
_reflns_threshold_expression >2sigma(I)
_cod_data_source_file d4sc03238a2.cif
_cod_data_source_block HK160
_cod_depositor_comments 'Adding full bibliography for 1571955--1571959.cif.'
_cod_database_code 1571955

loop_
_space_group_symop_operation_xyz
'x, y, z'
'-x, -y, -z'

loop_
_atom_site_label
_atom_site_type_symbol
_atom_site_fract_x
_atom_site_fract_y
_atom_site_fract_z
_atom_site_U_iso_or_equiv
_atom_site_adp_type
_atom_site_occupancy
_atom_site_site_symmetry_order
_atom_site_calc_flag
_atom_site_refinement_flags_posn
_atom_site_refinement_flags_adp
_atom_site_refinement_flags_occupancy
_atom_site_disorder_assembly
_atom_site_disorder_group
Au1 Au 0.63105(2) 0.13119(2) 0.25682(2) 0.02086(5) Uani 1 1 d . . . . .
Cl1 Cl 0.52985(10) 0.11723(8) 0.11725(5) 0.03390(16) Uani 1 1 d . . . . .
Cl2 Cl 0.71409(9) -0.09206(7) 0.26775(6) 0.03296(16) Uani 1 1 d . . . . .
S1 S 0.55453(9) 0.34876(7) 0.24691(5) 0.02704(15) Uani 1 1 d . . . . .
S2 S 0.72743(9) 0.14856(7) 0.39324(6) 0.02746(15) Uani 1 1 d . . . . .
C1 C 0.6224(3) 0.4015(3) 0.3439(2) 0.0263(6) Uani 1 1 d . . . . .
C2 C 0.6968(3) 0.3144(3) 0.4079(2) 0.0264(6) Uani 1 1 d . . . . .
N3 N 0.7458(3) 0.3559(2) 0.4823(2) 0.0320(5) Uani 1 1 d . . . . .
C4 C 0.7203(4) 0.4843(3) 0.4927(3) 0.0368(7) Uani 1 1 d . . . . .
H4 H 0.752970 0.517977 0.545067 0.044 Uiso 1 1 calc R U . . .
C5 C 0.6482(4) 0.5690(3) 0.4297(3) 0.0366(7) Uani 1 1 d . . . . .
H5 H 0.633345 0.659088 0.439748 0.044 Uiso 1 1 calc R U . . .
N6 N 0.5984(3) 0.5281(2) 0.3546(2) 0.0323(6) Uani 1 1 d . . . . .
C12 C 0.4049(3) 0.7630(2) 0.21566(19) 0.0198(5) Uani 1 1 d . . . . .
H12A H 0.408863 0.707025 0.274093 0.024 Uiso 1 1 calc R U . . .
H12B H 0.466540 0.825050 0.220410 0.024 Uiso 1 1 calc R U . . .
C13 C 0.4800(3) 0.6793(3) 0.1211(2) 0.0233(5) Uani 1 1 d . . . . .
H13A H 0.449980 0.727223 0.062818 0.028 Uiso 1 1 calc R U . . .
H13B H 0.442599 0.600236 0.125957 0.028 Uiso 1 1 calc R U . . .
C14 C 0.6560(3) 0.6420(3) 0.1062(2) 0.0269(6) Uani 1 1 d . . . . .
H14A H 0.693159 0.721197 0.101709 0.032 Uiso 1 1 calc R U . . .
H14B H 0.685821 0.594043 0.164554 0.032 Uiso 1 1 calc R U . . .
C15 C 0.7321(4) 0.5588(3) 0.0119(2) 0.0355(7) Uani 1 1 d . . . . .
H15A H 0.700736 0.477777 0.018218 0.053 Uiso 1 1 calc R U . . .
H15B H 0.844847 0.539878 0.002360 0.053 Uiso 1 1 calc R U . . .
H15C H 0.699814 0.605038 -0.045553 0.053 Uiso 1 1 calc R U . . .
C16 C 0.1718(3) 0.9057(2) 0.32306(18) 0.0197(5) Uani 1 1 d . . . . .
H16A H 0.174785 0.839398 0.374726 0.024 Uiso 1 1 calc R U . . .
H16B H 0.061854 0.951287 0.326875 0.024 Uiso 1 1 calc R U . . .
C17 C 0.2552(3) 1.0024(3) 0.3475(2) 0.0227(5) Uani 1 1 d . . . . .
H17A H 0.283751 1.051386 0.287349 0.027 Uiso 1 1 calc R U . . .
H17B H 0.351476 0.955871 0.368109 0.027 Uiso 1 1 calc R U . . .
C18 C 0.1514(3) 1.0956(3) 0.4313(2) 0.0245(6) Uani 1 1 d . . . . .
H18A H 0.061017 1.148694 0.407526 0.029 Uiso 1 1 calc R U . . .
H18B H 0.112486 1.045516 0.488188 0.029 Uiso 1 1 calc R U . . .
C19 C 0.2357(4) 1.1840(3) 0.4669(2) 0.0329(6) Uani 1 1 d . . . . .
H19A H 0.321553 1.132119 0.494325 0.049 Uiso 1 1 calc R U . . .
H19B H 0.163800 1.244314 0.518644 0.049 Uiso 1 1 calc R U . . .
H19C H 0.276290 1.232501 0.410551 0.049 Uiso 1 1 calc R U . . .
C20 C 0.2373(3) 0.9357(2) 0.13820(18) 0.0194(5) Uani 1 1 d . . . . .
H20A H 0.320907 0.978181 0.138566 0.023 Uiso 1 1 calc R U . . .
H20B H 0.262735 0.887947 0.073473 0.023 Uiso 1 1 calc R U . . .
C21 C 0.0874(3) 1.0400(2) 0.1437(2) 0.0230(5) Uani 1 1 d . . . . .
H21A H 0.061938 1.092937 0.205929 0.028 Uiso 1 1 calc R U . . .
H21B H 0.001244 1.000436 0.143145 0.028 Uiso 1 1 calc R U . . .
C22 C 0.1108(4) 1.1242(3) 0.0526(2) 0.0285(6) Uani 1 1 d . . . . .
H22A H 0.199363 1.160692 0.053053 0.034 Uiso 1 1 calc R U . . .
H22B H 0.136239 1.069895 -0.008931 0.034 Uiso 1 1 calc R U . . .
C23 C -0.0322(4) 1.2339(3) 0.0513(2) 0.0345(7) Uani 1 1 d . . . . .
H23A H -0.120066 1.198196 0.050327 0.052 Uiso 1 1 calc R U . . .
H23B H -0.012886 1.284551 -0.008416 0.052 Uiso 1 1 calc R U . . .
H23C H -0.055860 1.289569 0.111001 0.052 Uiso 1 1 calc R U . . .
C24 C 0.1393(3) 0.7506(2) 0.20509(19) 0.0206(5) Uani 1 1 d . . . . .
H24A H 0.172925 0.718301 0.134859 0.025 Uiso 1 1 calc R U . . .
H24B H 0.030787 0.803073 0.214585 0.025 Uiso 1 1 calc R U . . .
C25 C 0.1426(3) 0.6353(2) 0.2721(2) 0.0234(5) Uani 1 1 d . . . . .
H25A H 0.110048 0.664813 0.342979 0.028 Uiso 1 1 calc R U . . .
H25B H 0.248873 0.578024 0.260899 0.028 Uiso 1 1 calc R U . . .
C26 C 0.0314(4) 0.5617(3) 0.2470(2) 0.0283(6) Uani 1 1 d . . . . .
H26A H -0.076601 0.613182 0.271531 0.034 Uiso 1 1 calc R U . . .
H26B H 0.049326 0.551046 0.173617 0.034 Uiso 1 1 calc R U . . .
C27 C 0.0525(5) 0.4296(3) 0.2933(3) 0.0412(8) Uani 1 1 d . . . . .
H27A H 0.157658 0.376648 0.266538 0.062 Uiso 1 1 calc R U . . .
H27B H -0.022541 0.387303 0.277302 0.062 Uiso 1 1 calc R U . . .
H27C H 0.036008 0.439553 0.365885 0.062 Uiso 1 1 calc R U . . .
N11 N 0.2378(3) 0.8380(2) 0.22111(16) 0.0174(4) Uani 1 1 d . . . . .

loop_
_atom_site_aniso_label
_atom_site_aniso_U_11
_atom_site_aniso_U_22
_atom_site_aniso_U_33
_atom_site_aniso_U_23
_atom_site_aniso_U_13
_atom_site_aniso_U_12
Au1 0.01632(6) 0.02249(6) 0.02279(7) -0.00066(4) -0.00185(4) -0.00519(4)
Cl1 0.0393(4) 0.0466(4) 0.0226(3) 0.0028(3) -0.0073(3) -0.0229(3)
Cl2 0.0257(4) 0.0231(3) 0.0490(4) -0.0046(3) -0.0081(3) -0.0039(3)
S1 0.0308(4) 0.0238(3) 0.0276(3) 0.0044(3) -0.0112(3) -0.0054(3)
S2 0.0296(4) 0.0217(3) 0.0327(4) 0.0021(3) -0.0148(3) -0.0031(3)
C1 0.0253(14) 0.0262(13) 0.0264(14) 0.0016(10) -0.0048(11) -0.0057(11)
C2 0.0255(14) 0.0247(13) 0.0279(14) 0.0008(10) -0.0048(11) -0.0053(11)
N3 0.0344(14) 0.0320(13) 0.0316(13) 0.0010(10) -0.0100(11) -0.0099(11)
C4 0.0416(19) 0.0366(16) 0.0335(16) -0.0063(13) -0.0052(14) -0.0139(14)
C5 0.0397(19) 0.0264(14) 0.0429(18) -0.0021(13) -0.0046(14) -0.0102(13)
N6 0.0351(15) 0.0247(12) 0.0351(14) 0.0017(10) -0.0067(11) -0.0051(10)
C12 0.0146(12) 0.0200(11) 0.0226(12) 0.0020(9) -0.0043(9) -0.0008(9)
C13 0.0202(13) 0.0206(12) 0.0256(13) -0.0010(10) -0.0030(10) -0.0004(10)
C14 0.0210(14) 0.0246(13) 0.0310(14) -0.0022(11) 0.0008(11) -0.0038(10)
C15 0.0288(16) 0.0318(15) 0.0371(17) -0.0075(12) 0.0016(13) 0.0009(12)
C16 0.0206(12) 0.0183(11) 0.0181(12) 0.0016(9) -0.0010(9) -0.0038(9)
C17 0.0210(13) 0.0249(12) 0.0220(13) -0.0010(10) -0.0014(10) -0.0081(10)
C18 0.0245(14) 0.0213(12) 0.0255(13) -0.0019(10) -0.0028(11) -0.0040(10)
C19 0.0339(17) 0.0311(15) 0.0330(16) -0.0076(12) -0.0037(13) -0.0095(13)
C20 0.0204(12) 0.0184(11) 0.0181(11) 0.0058(9) -0.0026(9) -0.0044(9)
C21 0.0229(13) 0.0201(11) 0.0237(13) 0.0050(9) -0.0042(10) -0.0025(10)
C22 0.0295(15) 0.0249(13) 0.0296(15) 0.0107(11) -0.0078(12) -0.0044(11)
C23 0.0376(18) 0.0282(14) 0.0368(16) 0.0101(12) -0.0145(14) -0.0028(13)
C24 0.0183(12) 0.0214(12) 0.0226(12) 0.0020(9) -0.0049(10) -0.0059(10)
C25 0.0268(14) 0.0206(12) 0.0255(13) 0.0060(10) -0.0075(11) -0.0100(11)
C26 0.0327(16) 0.0243(13) 0.0309(15) 0.0014(11) -0.0065(12) -0.0133(12)
C27 0.049(2) 0.0313(16) 0.050(2) 0.0097(14) -0.0115(16) -0.0216(15)
N11 0.0164(10) 0.0179(9) 0.0172(10) 0.0031(8) -0.0031(8) -0.0039(8)

loop_
_atom_type_symbol
_atom_type_description
_atom_type_scat_dispersion_real
_atom_type_scat_dispersion_imag
_atom_type_scat_source
C C 0.0033 0.0016 'International Tables Vol C Tables 4.2.6.8 and 6.1.1.4'
H H 0.0000 0.0000 'International Tables Vol C Tables 4.2.6.8 and 6.1.1.4'
Au Au -2.0133 8.8022 'International Tables Vol C Tables 4.2.6.8 and 6.1.1.4'
Cl Cl 0.1484 0.1585 'International Tables Vol C Tables 4.2.6.8 and 6.1.1.4'
N N 0.0061 0.0033 'International Tables Vol C Tables 4.2.6.8 and 6.1.1.4'
S S 0.1246 0.1234 'International Tables Vol C Tables 4.2.6.8 and 6.1.1.4'

loop_
_geom_angle_atom_site_label_1
_geom_angle_atom_site_label_2
_geom_angle_atom_site_label_3
_geom_angle
_geom_angle_site_symmetry_1
_geom_angle_site_symmetry_3
_geom_angle_publ_flag
S1 Au1 S2 91.41(2) . . ?
S1 Au1 Cl1 87.61(3) . . ?
S2 Au1 Cl1 178.98(2) . . ?
S1 Au1 Cl2 178.90(2) . . ?
S2 Au1 Cl2 87.75(3) . . ?
Cl1 Au1 Cl2 93.23(3) . . ?
C1 S1 Au1 102.26(9) . . ?
C2 S2 Au1 102.81(10) . . ?
N6 C1 C2 121.8(3) . . ?
N6 C1 S1 116.2(2) . . ?
C2 C1 S1 122.0(2) . . ?
N3 C2 C1 121.4(3) . . ?
N3 C2 S2 117.2(2) . . ?
C1 C2 S2 121.4(2) . . ?
C2 N3 C4 116.2(3) . . ?
N3 C4 C5 122.1(3) . . ?
N3 C4 H4 118.9 . . ?
C5 C4 H4 118.9 . . ?
N6 C5 C4 122.0(3) . . ?
N6 C5 H5 119.0 . . ?
C4 C5 H5 119.0 . . ?
C1 N6 C5 116.4(3) . . ?
N11 C12 C13 114.5(2) . . ?
N11 C12 H12A 108.6 . . ?
C13 C12 H12A 108.6 . . ?
N11 C12 H12B 108.6 . . ?
C13 C12 H12B 108.6 . . ?
H12A C12 H12B 107.6 . . ?
C12 C13 C14 110.7(2) . . ?
C12 C13 H13A 109.5 . . ?
C14 C13 H13A 109.5 . . ?
C12 C13 H13B 109.5 . . ?
C14 C13 H13B 109.5 . . ?
H13A C13 H13B 108.1 . . ?
C15 C14 C13 111.1(3) . . ?
C15 C14 H14A 109.4 . . ?
C13 C14 H14A 109.4 . . ?
C15 C14 H14B 109.4 . . ?
C13 C14 H14B 109.4 . . ?
H14A C14 H14B 108.0 . . ?
C14 C15 H15A 109.5 . . ?
C14 C15 H15B 109.5 . . ?
H15A C15 H15B 109.5 . . ?
C14 C15 H15C 109.5 . . ?
H15A C15 H15C 109.5 . . ?
H15B C15 H15C 109.5 . . ?
N11 C16 C17 115.0(2) . . ?
N11 C16 H16A 108.5 . . ?
C17 C16 H16A 108.5 . . ?
N11 C16 H16B 108.5 . . ?
C17 C16 H16B 108.5 . . ?
H16A C16 H16B 107.5 . . ?
C16 C17 C18 110.2(2) . . ?
C16 C17 H17A 109.6 . . ?
C18 C17 H17A 109.6 . . ?
C16 C17 H17B 109.6 . . ?
C18 C17 H17B 109.6 . . ?
H17A C17 H17B 108.1 . . ?
C19 C18 C17 112.3(2) . . ?
C19 C18 H18A 109.2 . . ?
C17 C18 H18A 109.2 . . ?
C19 C18 H18B 109.2 . . ?
C17 C18 H18B 109.2 . . ?
H18A C18 H18B 107.9 . . ?
C18 C19 H19A 109.5 . . ?
C18 C19 H19B 109.5 . . ?
H19A C19 H19B 109.5 . . ?
C18 C19 H19C 109.5 . . ?
H19A C19 H19C 109.5 . . ?
H19B C19 H19C 109.5 . . ?
C21 C20 N11 116.2(2) . . ?
C21 C20 H20A 108.2 . . ?
N11 C20 H20A 108.2 . . ?
C21 C20 H20B 108.2 . . ?
N11 C20 H20B 108.2 . . ?
H20A C20 H20B 107.4 . . ?
C20 C21 C22 107.5(2) . . ?
C20 C21 H21A 110.2 . . ?
C22 C21 H21A 110.2 . . ?
C20 C21 H21B 110.2 . . ?
C22 C21 H21B 110.2 . . ?
H21A C21 H21B 108.5 . . ?
C23 C22 C21 112.1(3) . . ?
C23 C22 H22A 109.2 . . ?
C21 C22 H22A 109.2 . . ?
C23 C22 H22B 109.2 . . ?
C21 C22 H22B 109.2 . . ?
H22A C22 H22B 107.9 . . ?
C22 C23 H23A 109.5 . . ?
C22 C23 H23B 109.5 . . ?
H23A C23 H23B 109.5 . . ?
C22 C23 H23C 109.5 . . ?
H23A C23 H23C 109.5 . . ?
H23B C23 H23C 109.5 . . ?
N11 C24 C25 116.3(2) . . ?
N11 C24 H24A 108.2 . . ?
C25 C24 H24A 108.2 . . ?
N11 C24 H24B 108.2 . . ?
C25 C24 H24B 108.2 . . ?
H24A C24 H24B 107.4 . . ?
C24 C25 C26 108.4(2) . . ?
C24 C25 H25A 110.0 . . ?
C26 C25 H25A 110.0 . . ?
C24 C25 H25B 110.0 . . ?
C26 C25 H25B 110.0 . . ?
H25A C25 H25B 108.4 . . ?
C27 C26 C25 112.2(3) . . ?
C27 C26 H26A 109.2 . . ?
C25 C26 H26A 109.2 . . ?
C27 C26 H26B 109.2 . . ?
C25 C26 H26B 109.2 . . ?
H26A C26 H26B 107.9 . . ?
C26 C27 H27A 109.5 . . ?
C26 C27 H27B 109.5 . . ?
H27A C27 H27B 109.5 . . ?
C26 C27 H27C 109.5 . . ?
H27A C27 H27C 109.5 . . ?
H27B C27 H27C 109.5 . . ?
C24 N11 C16 109.1(2) . . ?
C24 N11 C12 111.68(19) . . ?
C16 N11 C12 109.13(19) . . ?
C24 N11 C20 108.33(19) . . ?
C16 N11 C20 110.95(19) . . ?
C12 N11 C20 107.62(19) . . ?

loop_
_geom_bond_atom_site_label_1
_geom_bond_atom_site_label_2
_geom_bond_distance
_geom_bond_site_symmetry_2
_geom_bond_publ_flag
Au1 S1 2.2656(7) . ?
Au1 S2 2.2695(7) . ?
Au1 Cl1 2.3277(7) . ?
Au1 Cl2 2.3285(7) . ?
S1 C1 1.752(3) . ?
S2 C2 1.739(3) . ?
C1 N6 1.325(4) . ?
C1 C2 1.412(4) . ?
C2 N3 1.332(4) . ?
N3 C4 1.343(4) . ?
C4 C5 1.380(5) . ?
C4 H4 0.9500 . ?
C5 N6 1.340(5) . ?
C5 H5 0.9500 . ?
C12 N11 1.521(3) . ?
C12 C13 1.524(4) . ?
C12 H12A 0.9900 . ?
C12 H12B 0.9900 . ?
C13 C14 1.526(4) . ?
C13 H13A 0.9900 . ?
C13 H13B 0.9900 . ?
C14 C15 1.520(4) . ?
C14 H14A 0.9900 . ?
C14 H14B 0.9900 . ?
C15 H15A 0.9800 . ?
C15 H15B 0.9800 . ?
C15 H15C 0.9800 . ?
C16 N11 1.522(3) . ?
C16 C17 1.522(4) . ?
C16 H16A 0.9900 . ?
C16 H16B 0.9900 . ?
C17 C18 1.525(4) . ?
C17 H17A 0.9900 . ?
C17 H17B 0.9900 . ?
C18 C19 1.519(4) . ?
C18 H18A 0.9900 . ?
C18 H18B 0.9900 . ?
C19 H19A 0.9800 . ?
C19 H19B 0.9800 . ?
C19 H19C 0.9800 . ?
C20 C21 1.519(3) . ?
C20 N11 1.525(3) . ?
C20 H20A 0.9900 . ?
C20 H20B 0.9900 . ?
C21 C22 1.532(4) . ?
C21 H21A 0.9900 . ?
C21 H21B 0.9900 . ?
C22 C23 1.520(4) . ?
C22 H22A 0.9900 . ?
C22 H22B 0.9900 . ?
C23 H23A 0.9800 . ?
C23 H23B 0.9800 . ?
C23 H23C 0.9800 . ?
C24 N11 1.510(3) . ?
C24 C25 1.518(3) . ?
C24 H24A 0.9900 . ?
C24 H24B 0.9900 . ?
C25 C26 1.539(4) . ?
C25 H25A 0.9900 . ?
C25 H25B 0.9900 . ?
C26 C27 1.521(4) . ?
C26 H26A 0.9900 . ?
C26 H26B 0.9900 . ?
C27 H27A 0.9800 . ?
C27 H27B 0.9800 . ?
C27 H27C 0.9800 . ?

loop_
_geom_torsion_atom_site_label_1
_geom_torsion_atom_site_label_2
_geom_torsion_atom_site_label_3
_geom_torsion_atom_site_label_4
_geom_torsion
_geom_torsion_site_symmetry_1
_geom_torsion_site_symmetry_2
_geom_torsion_site_symmetry_3
_geom_torsion_site_symmetry_4
_geom_torsion_publ_flag
Au1 S1 C1 N6 177.9(2) . . . . ?
Au1 S1 C1 C2 -2.9(3) . . . . ?
N6 C1 C2 N3 0.2(5) . . . . ?
S1 C1 C2 N3 -179.0(2) . . . . ?
N6 C1 C2 S2 179.9(2) . . . . ?
S1 C1 C2 S2 0.7(4) . . . . ?
Au1 S2 C2 N3 -178.4(2) . . . . ?
Au1 S2 C2 C1 1.9(3) . . . . ?
C1 C2 N3 C4 0.1(5) . . . . ?
S2 C2 N3 C4 -179.6(2) . . . . ?
C2 N3 C4 C5 -0.4(5) . . . . ?
N3 C4 C5 N6 0.4(6) . . . . ?
C2 C1 N6 C5 -0.2(5) . . . . ?
S1 C1 N6 C5 179.1(2) . . . . ?
C4 C5 N6 C1 -0.1(5) . . . . ?
N11 C12 C13 C14 162.4(2) . . . . ?
C12 C13 C14 C15 -179.8(2) . . . . ?
N11 C16 C17 C18 160.6(2) . . . . ?
C16 C17 C18 C19 173.3(2) . . . . ?
N11 C20 C21 C22 -178.4(2) . . . . ?
C20 C21 C22 C23 -179.1(3) . . . . ?
N11 C24 C25 C26 178.0(2) . . . . ?
C24 C25 C26 C27 167.4(3) . . . . ?
C25 C24 N11 C16 -67.0(3) . . . . ?
C25 C24 N11 C12 53.7(3) . . . . ?
C25 C24 N11 C20 172.1(2) . . . . ?
C17 C16 N11 C24 -177.2(2) . . . . ?
C17 C16 N11 C12 60.6(3) . . . . ?
C17 C16 N11 C20 -57.9(3) . . . . ?
C13 C12 N11 C24 53.3(3) . . . . ?
C13 C12 N11 C16 174.0(2) . . . . ?
C13 C12 N11 C20 -65.5(3) . . . . ?
C21 C20 N11 C24 71.9(3) . . . . ?
C21 C20 N11 C16 -47.9(3) . . . . ?
C21 C20 N11 C12 -167.2(2) . . . . ?
